data_7060107
loop_
_publ_author_name
'Wilde, Myron'
'Arzur, Danielle'
'Baratte, Blandine'
'Lefebvre, Dorian'
'Robert, Thomas'
'Roisnel, Thierry'
'Le Jossic-Corcos, Catherine'
'Bach, St\'ephane'
'Corcos, Laurent'
'Erb, William'

_publ_section_title
;
 Regorafenib analogues and their ferrocenic counterparts: synthesis and
 biological evaluation
;
_journal_issue 45
_journal_name_full 'New Journal of Chemistry'
_journal_page_first 19723
_journal_page_last 19733
_journal_paper_doi 10.1039/D0NJ05334A
_journal_volume 44
_journal_year 2020
_chemical_compound_source 'synthesis as described'
_chemical_formula_moiety 'C13 H11 F N2 O2'
_chemical_formula_sum 'C13 H11 F N2 O2'
_chemical_formula_weight 246.24
_space_group_crystal_system monoclinic
_space_group_IT_number 14
_space_group_name_Hall '-P 2ybc'
_space_group_name_H-M_alt 'P 1 21/c 1'
_atom_sites_solution_hydrogens mixed
_atom_sites_solution_primary dual
_atom_sites_solution_secondary difmap
_audit_update_record
;
2020-07-17 deposited with the CCDC.	2020-11-02 downloaded from the CCDC.
;
_cell_angle_alpha 90
_cell_angle_beta 107.930(4)
_cell_angle_gamma 90
_cell_formula_units_Z 4
_cell_length_a 9.7343(10)
_cell_length_b 13.7655(14)
_cell_length_c 9.5215(10)
_cell_measurement_reflns_used 8043
_cell_measurement_temperature 150(2)
_cell_measurement_theta_max 27.4821
_cell_measurement_theta_min 2.6507
_cell_measurement_wavelength 0.710730
_cell_volume 1213.9(2)
_computing_cell_refinement 'APEX3 (Bruker, 2015)'
_computing_data_collection 'Bruker APEX3 (Bruker, 2015)'
_computing_data_reduction 'SAINT (Bruker, 2014)'
_computing_molecular_graphics
;
   'SXGRAPH (L. Farrugia, 1999), Mercury (CSD, 2016)'
;
_computing_publication_material 'CRYSCALC (T. Roisnel, local program, 2019)'
_computing_structure_refinement 'SHELXL-2018_3 (Sheldrick, 2018)'
_computing_structure_solution 'SHELXT 2018_2 (Sheldrick, 2018)'
_diffrn_ambient_temperature 150(2)
_diffrn_detector '(CMOS) PHOTON 100'
_diffrn_detector_area_resol_mean 10.4167
_diffrn_measured_fraction_theta_full 0.994
_diffrn_measured_fraction_theta_max 0.992
_diffrn_measurement_device_type 'D8 VENTURE Bruker AXS'
_diffrn_measurement_method 'rotation images'
_diffrn_orient_matrix_UB_11 0.0947509
_diffrn_orient_matrix_UB_12 -0.0361328
_diffrn_orient_matrix_UB_13 0.0414609
_diffrn_orient_matrix_UB_21 0.0441069
_diffrn_orient_matrix_UB_22 0.0582566
_diffrn_orient_matrix_UB_23 0.0589077
_diffrn_orient_matrix_UB_31 -0.0355262
_diffrn_orient_matrix_UB_32 -0.0240412
_diffrn_orient_matrix_UB_33 0.0804312
_diffrn_radiation_monochromator 'multilayer monochromator'
_diffrn_radiation_probe x-ray
_diffrn_radiation_source 'Incoatec microfocus sealed tube'
_diffrn_radiation_type MoK\a
_diffrn_radiation_wavelength 0.71073
_diffrn_reflns_av_R_equivalents 0.0380
_diffrn_reflns_av_unetI/netI 0.0371
_diffrn_reflns_limit_h_max 11
_diffrn_reflns_limit_h_min -12
_diffrn_reflns_limit_k_max 17
_diffrn_reflns_limit_k_min -17
_diffrn_reflns_limit_l_max 12
_diffrn_reflns_limit_l_min -12
_diffrn_reflns_number 10320
_diffrn_reflns_theta_full 25.242
_diffrn_reflns_theta_max 27.495
_diffrn_reflns_theta_min 2.199
_diffrn_source_current 1.0
_diffrn_source_voltage 55.0
_exptl_absorpt_coefficient_mu 0.103
_exptl_absorpt_correction_T_max 0.961
_exptl_absorpt_correction_T_min 0.769
_exptl_absorpt_correction_type multi-scan
_exptl_absorpt_process_details
;
  [Sheldrick, G.M. (2014). SADABS Bruker AXS Inc., Madison, Wisconsin, USA]
;
_exptl_crystal_colour colourless
_exptl_crystal_density_diffrn 1.347
_exptl_crystal_description prism
_exptl_crystal_F_000 512
_exptl_crystal_size_max 0.580
_exptl_crystal_size_mid 0.420
_exptl_crystal_size_min 0.390
_refine_diff_density_max 0.268
_refine_diff_density_min -0.185
_refine_diff_density_rms 0.050
_refine_ls_extinction_coef 0.033(3)
_refine_ls_extinction_method 'SHELXL-2018_3 (Sheldrick 2018)'
_refine_ls_goodness_of_fit_ref 1.042
_refine_ls_hydrogen_treatment mixed
_refine_ls_matrix_type full
_refine_ls_number_parameters 168
_refine_ls_number_reflns 2762
_refine_ls_number_restraints 0
_refine_ls_restrained_S_all 1.042
_refine_ls_R_factor_all 0.0530
_refine_ls_R_factor_gt 0.0452
_refine_ls_shift/su_max 0.003
_refine_ls_shift/su_mean 0.000
_refine_ls_structure_factor_coef Fsqd
_refine_ls_weighting_details 'w=1/[\s^2^(Fo^2^)+(0.0386P)^2^+0.9826P] where P=(Fo^2^+2Fc^2^)/3'
_refine_ls_weighting_scheme calc
_refine_ls_wR_factor_gt 0.1133
_refine_ls_wR_factor_ref 0.1190
_reflns_number_gt 2371
_reflns_number_total 2762
_reflns_threshold_expression >2sigma(I)
_cod_data_source_file d0nj05334a2.cif
_cod_data_source_block MW285
_cod_original_sg_symbol_H-M 'P 21/c'
_cod_database_code 7060107

loop_
_space_group_symop_operation_xyz
'x, y, z'
'-x, y+1/2, -z+1/2'
'-x, -y, -z'
'x, -y-1/2, z-1/2'

loop_
_atom_site_label
_atom_site_type_symbol
_atom_site_fract_x
_atom_site_fract_y
_atom_site_fract_z
_atom_site_U_iso_or_equiv
_atom_site_adp_type
_atom_site_occupancy
_atom_site_site_symmetry_order
_atom_site_calc_flag
_atom_site_refinement_flags_posn
_atom_site_refinement_flags_adp
_atom_site_refinement_flags_occupancy
_atom_site_disorder_assembly
_atom_site_disorder_group
F1 F 0.26304(13) 0.03288(7) 0.54284(12) 0.0365(3) Uani 1 1 d . . . . .
C2 C 0.34600(19) 0.11264(12) 0.54614(18) 0.0257(4) Uani 1 1 d . . . . .
C3 C 0.4893(2) 0.10872(14) 0.6301(2) 0.0360(4) Uani 1 1 d . . . . .
H3 H 0.529181 0.051653 0.683165 0.043 Uiso 1 1 calc R U . . .
C4 C 0.5732(2) 0.19040(16) 0.6345(3) 0.0450(5) Uani 1 1 d . . . . .
H4 H 0.672102 0.189789 0.692097 0.054 Uiso 1 1 calc R U . . .
C5 C 0.5146(2) 0.27322(14) 0.5558(2) 0.0377(5) Uani 1 1 d . . . . .
H5 H 0.572745 0.328938 0.557939 0.045 Uiso 1 1 calc R U . . .
C6 C 0.36996(17) 0.27330(11) 0.47432(18) 0.0239(3) Uani 1 1 d . . . . .
C7 C 0.28244(17) 0.19340(12) 0.46728(17) 0.0232(3) Uani 1 1 d . . . . .
H7 H 0.183204 0.194088 0.410808 0.028 Uiso 1 1 calc R U . . .
O8 O 0.31112(13) 0.35667(8) 0.39329(12) 0.0265(3) Uani 1 1 d . . . . .
C9 C 0.25525(16) 0.42575(11) 0.46363(16) 0.0195(3) Uani 1 1 d . . . . .
C10 C 0.24612(17) 0.41548(11) 0.60584(16) 0.0211(3) Uani 1 1 d . . . . .
H10 H 0.278264 0.358048 0.661610 0.025 Uiso 1 1 calc R U . . .
C11 C 0.18823(17) 0.49240(11) 0.66294(16) 0.0216(3) Uani 1 1 d . . . . .
H11 H 0.180420 0.485260 0.759430 0.026 Uiso 1 1 calc R U . . .
N12 N 0.14265(14) 0.57580(9) 0.59222(13) 0.0196(3) Uani 1 1 d . . . . .
C13 C 0.15134(15) 0.58272(10) 0.45421(15) 0.0171(3) Uani 1 1 d . . . . .
C14 C 0.20566(16) 0.51056(11) 0.38523(16) 0.0189(3) Uani 1 1 d . . . . .
H14 H 0.208989 0.518703 0.287249 0.023 Uiso 1 1 calc R U . . .
C15 C 0.09772(16) 0.67587(11) 0.37200(16) 0.0184(3) Uani 1 1 d . . . . .
O16 O 0.08145(14) 0.68125(8) 0.23796(12) 0.0281(3) Uani 1 1 d . . . . .
N17 N 0.07190(14) 0.74816(9) 0.45201(14) 0.0203(3) Uani 1 1 d . . . . .
H17 H 0.086(2) 0.7396(14) 0.546(2) 0.024 Uiso 1 1 d . U . . .
C18 C 0.0217(2) 0.84282(11) 0.38923(18) 0.0267(4) Uani 1 1 d . . . . .
H18A H 0.065715 0.858265 0.312172 0.040 Uiso 1 1 calc R U . . .
H18B H 0.049234 0.892289 0.466900 0.040 Uiso 1 1 calc R U . . .
H18C H -0.083600 0.841705 0.346308 0.040 Uiso 1 1 calc R U . . .

loop_
_atom_site_aniso_label
_atom_site_aniso_U_11
_atom_site_aniso_U_22
_atom_site_aniso_U_33
_atom_site_aniso_U_23
_atom_site_aniso_U_13
_atom_site_aniso_U_12
F1 0.0478(7) 0.0270(5) 0.0354(6) 0.0010(4) 0.0137(5) -0.0095(5)
C2 0.0332(9) 0.0217(8) 0.0254(8) -0.0023(6) 0.0136(7) -0.0018(6)
C3 0.0326(9) 0.0311(9) 0.0442(11) 0.0110(8) 0.0120(8) 0.0097(7)
C4 0.0221(9) 0.0440(11) 0.0626(14) 0.0125(10) 0.0038(9) 0.0038(8)
C5 0.0254(9) 0.0316(9) 0.0534(12) 0.0067(8) 0.0083(8) -0.0034(7)
C6 0.0270(8) 0.0206(7) 0.0256(8) 0.0010(6) 0.0105(6) 0.0046(6)
C7 0.0243(7) 0.0270(8) 0.0183(7) -0.0033(6) 0.0066(6) 0.0002(6)
O8 0.0365(7) 0.0222(6) 0.0233(6) 0.0021(4) 0.0130(5) 0.0083(5)
C9 0.0199(7) 0.0186(7) 0.0199(7) -0.0023(5) 0.0060(6) -0.0011(5)
C10 0.0248(7) 0.0192(7) 0.0184(7) 0.0028(5) 0.0050(6) 0.0000(6)
C11 0.0280(8) 0.0224(7) 0.0143(7) 0.0016(5) 0.0064(6) -0.0015(6)
N12 0.0238(6) 0.0196(6) 0.0149(6) 0.0003(5) 0.0054(5) -0.0012(5)
C13 0.0171(7) 0.0179(7) 0.0151(6) 0.0008(5) 0.0033(5) -0.0038(5)
C14 0.0214(7) 0.0207(7) 0.0150(6) 0.0000(5) 0.0062(5) -0.0023(6)
C15 0.0198(7) 0.0189(7) 0.0161(7) 0.0013(5) 0.0048(5) -0.0026(5)
O16 0.0466(7) 0.0240(6) 0.0143(5) 0.0029(4) 0.0102(5) 0.0054(5)
N17 0.0286(7) 0.0185(6) 0.0135(6) 0.0017(5) 0.0062(5) 0.0010(5)
C18 0.0395(9) 0.0185(7) 0.0239(8) 0.0032(6) 0.0124(7) 0.0046(7)

loop_
_atom_type_symbol
_atom_type_description
_atom_type_scat_dispersion_real
_atom_type_scat_dispersion_imag
_atom_type_scat_source
C C 0.0033 0.0016 'International Tables Vol C Tables 4.2.6.8 and 6.1.1.4'
H H 0.0000 0.0000 'International Tables Vol C Tables 4.2.6.8 and 6.1.1.4'
F F 0.0171 0.0103 'International Tables Vol C Tables 4.2.6.8 and 6.1.1.4'
N N 0.0061 0.0033 'International Tables Vol C Tables 4.2.6.8 and 6.1.1.4'
O O 0.0106 0.0060 'International Tables Vol C Tables 4.2.6.8 and 6.1.1.4'

loop_
_geom_angle_atom_site_label_1
_geom_angle_atom_site_label_2
_geom_angle_atom_site_label_3
_geom_angle
_geom_angle_site_symmetry_1
_geom_angle_site_symmetry_3
_geom_angle_publ_flag
F1 C2 C7 118.43(15) . . ?
F1 C2 C3 118.06(15) . . ?
C7 C2 C3 123.51(16) . . ?
C2 C3 C4 117.94(17) . . ?
C2 C3 H3 121.0 . . ?
C4 C3 H3 121.0 . . ?
C3 C4 C5 120.72(18) . . ?
C3 C4 H4 119.6 . . ?
C5 C4 H4 119.6 . . ?
C6 C5 C4 118.86(17) . . ?
C6 C5 H5 120.6 . . ?
C4 C5 H5 120.6 . . ?
C7 C6 C5 122.23(15) . . ?
C7 C6 O8 118.93(14) . . ?
C5 C6 O8 118.83(15) . . ?
C2 C7 C6 116.73(15) . . ?
C2 C7 H7 121.6 . . ?
C6 C7 H7 121.6 . . ?
C9 O8 C6 117.11(12) . . ?
O8 C9 C14 116.46(13) . . ?
O8 C9 C10 124.04(13) . . ?
C14 C9 C10 119.51(14) . . ?
C11 C10 C9 117.35(14) . . ?
C11 C10 H10 121.3 . . ?
C9 C10 H10 121.3 . . ?
N12 C11 C10 124.79(14) . . ?
N12 C11 H11 117.6 . . ?
C10 C11 H11 117.6 . . ?
C11 N12 C13 116.23(13) . . ?
N12 C13 C14 124.14(13) . . ?
N12 C13 C15 116.80(13) . . ?
C14 C13 C15 119.06(13) . . ?
C13 C14 C9 117.95(13) . . ?
C13 C14 H14 121.0 . . ?
C9 C14 H14 121.0 . . ?
O16 C15 N17 124.15(14) . . ?
O16 C15 C13 119.95(13) . . ?
N17 C15 C13 115.90(13) . . ?
C15 N17 C18 122.44(13) . . ?
C15 N17 H17 119.5(13) . . ?
C18 N17 H17 118.1(13) . . ?
N17 C18 H18A 109.5 . . ?
N17 C18 H18B 109.5 . . ?
H18A C18 H18B 109.5 . . ?
N17 C18 H18C 109.5 . . ?
H18A C18 H18C 109.5 . . ?
H18B C18 H18C 109.5 . . ?

loop_
_geom_bond_atom_site_label_1
_geom_bond_atom_site_label_2
_geom_bond_distance
_geom_bond_site_symmetry_2
_geom_bond_publ_flag
F1 C2 1.3575(19) . ?
C2 C7 1.377(2) . ?
C2 C3 1.379(3) . ?
C3 C4 1.383(3) . ?
C3 H3 0.9500 . ?
C4 C5 1.387(3) . ?
C4 H4 0.9500 . ?
C5 C6 1.382(2) . ?
C5 H5 0.9500 . ?
C6 C7 1.380(2) . ?
C6 O8 1.4029(19) . ?
C7 H7 0.9500 . ?
O8 C9 1.3685(18) . ?
C9 C14 1.390(2) . ?
C9 C10 1.391(2) . ?
C10 C11 1.387(2) . ?
C10 H10 0.9500 . ?
C11 N12 1.3358(19) . ?
C11 H11 0.9500 . ?
N12 C13 1.3459(19) . ?
C13 C14 1.383(2) . ?
C13 C15 1.509(2) . ?
C14 H14 0.9500 . ?
C15 O16 1.2389(18) . ?
C15 N17 1.324(2) . ?
N17 C18 1.4540(19) . ?
N17 H17 0.87(2) . ?
C18 H18A 0.9800 . ?
C18 H18B 0.9800 . ?
C18 H18C 0.9800 . ?

loop_
_geom_torsion_atom_site_label_1
_geom_torsion_atom_site_label_2
_geom_torsion_atom_site_label_3
_geom_torsion_atom_site_label_4
_geom_torsion
_geom_torsion_site_symmetry_1
_geom_torsion_site_symmetry_2
_geom_torsion_site_symmetry_3
_geom_torsion_site_symmetry_4
_geom_torsion_publ_flag
F1 C2 C3 C4 -179.31(18) . . . . ?
C7 C2 C3 C4 -0.2(3) . . . . ?
C2 C3 C4 C5 -0.5(3) . . . . ?
C3 C4 C5 C6 0.9(3) . . . . ?
C4 C5 C6 C7 -0.7(3) . . . . ?
C4 C5 C6 O8 -179.21(18) . . . . ?
F1 C2 C7 C6 179.48(14) . . . . ?
C3 C2 C7 C6 0.3(2) . . . . ?
C5 C6 C7 C2 0.1(2) . . . . ?
O8 C6 C7 C2 178.59(14) . . . . ?
C7 C6 O8 C9 91.82(17) . . . . ?
C5 C6 O8 C9 -89.66(19) . . . . ?
C6 O8 C9 C14 176.07(13) . . . . ?
C6 O8 C9 C10 -3.9(2) . . . . ?
O8 C9 C10 C11 179.28(14) . . . . ?
C14 C9 C10 C11 -0.6(2) . . . . ?
C9 C10 C11 N12 -1.0(2) . . . . ?
C10 C11 N12 C13 1.8(2) . . . . ?
C11 N12 C13 C14 -1.1(2) . . . . ?
C11 N12 C13 C15 178.94(13) . . . . ?
N12 C13 C14 C9 -0.4(2) . . . . ?
C15 C13 C14 C9 179.57(13) . . . . ?
O8 C9 C14 C13 -178.66(13) . . . . ?
C10 C9 C14 C13 1.3(2) . . . . ?
N12 C13 C15 O16 -168.69(14) . . . . ?
C14 C13 C15 O16 11.3(2) . . . . ?
N12 C13 C15 N17 11.81(19) . . . . ?
C14 C13 C15 N17 -168.18(13) . . . . ?
O16 C15 N17 C18 -0.3(2) . . . . ?
C13 C15 N17 C18 179.14(13) . . . . ?
